data_7251393
loop_
_publ_author_name
'Kanagavel, Manimurugan'
'Nechipadappu, Sunil Kumar'

_publ_section_title
;
 Structural insights into the multi-component solid forms of aminocaproic
 acid and aminomethyl benzoic acid: mechanochemical approach for the
 preparation of salt forms
;
_journal_name_full CrystEngComm
_journal_paper_doi 10.1039/D5CE00830A
_journal_year 2026
_chemical_formula_moiety 'C6 H14 N O2, C2 H O4, 2(H2 O)'
_chemical_formula_sum 'C8 H19 N O8'
_chemical_formula_weight 257.24
_chemical_name_systematic 'Aminocaproic acid oxalate dihydrate'
_space_group_crystal_system monoclinic
_space_group_IT_number 14
_space_group_name_Hall '-P 2ybc'
_space_group_name_H-M_alt 'P 1 21/c 1'
_atom_sites_solution_hydrogens mixed
_atom_sites_solution_primary difmap
_atom_sites_solution_secondary difmap
_audit_creation_method SHELXL-2019/3
_audit_update_record
;
2025-06-10 deposited with the CCDC.	2025-11-18 downloaded from the CCDC.
;
_cell_angle_alpha 90
_cell_angle_beta 110.8233(9)
_cell_angle_gamma 90
_cell_formula_units_Z 4
_cell_length_a 17.7514(3)
_cell_length_b 5.68736(12)
_cell_length_c 13.0019(4)
_cell_measurement_reflns_used 9621
_cell_measurement_temperature 294(2)
_cell_measurement_theta_max 27.93
_cell_measurement_theta_min 2.45
_cell_volume 1226.91(5)
_computing_cell_refinement '<i>SAINT</i> (Bruker, 2016)'
_computing_data_collection '<i>APEX3</i> (Bruker, 2016)'
_computing_data_reduction 'Bruker SAINT'
_computing_molecular_graphics 'Bruker SHELXTL'
_computing_publication_material 'Bruker SHELXTL'
_computing_structure_refinement 'SHELXL-2018/3 (Sheldrick, 2018)'
_computing_structure_solution 'SHELXT 2018/2 (Sheldrick, 2018)'
_diffrn_ambient_temperature 294(2)
_diffrn_measured_fraction_theta_full 0.999
_diffrn_measured_fraction_theta_max 0.995
_diffrn_measurement_device_type 'Bruker D8 QUEST PHOTON-100'
_diffrn_measurement_method '\w and \f'
_diffrn_radiation_type MoK\a
_diffrn_radiation_wavelength 0.71073
_diffrn_reflns_av_R_equivalents 0.0932
_diffrn_reflns_av_unetI/netI 0.0753
_diffrn_reflns_Laue_measured_fraction_full 0.999
_diffrn_reflns_Laue_measured_fraction_max 0.995
_diffrn_reflns_limit_h_max 23
_diffrn_reflns_limit_h_min -23
_diffrn_reflns_limit_k_max 7
_diffrn_reflns_limit_k_min -7
_diffrn_reflns_limit_l_max 17
_diffrn_reflns_limit_l_min -17
_diffrn_reflns_number 22791
_diffrn_reflns_point_group_measured_fraction_full 0.999
_diffrn_reflns_point_group_measured_fraction_max 0.995
_diffrn_reflns_theta_full 25.242
_diffrn_reflns_theta_max 28.402
_diffrn_reflns_theta_min 2.455
_exptl_absorpt_coefficient_mu 0.125
_exptl_absorpt_correction_T_max 0.7457
_exptl_absorpt_correction_T_min 0.6936
_exptl_absorpt_correction_type multi-scan
_exptl_absorpt_process_details
;
 SADABS 2016/2: Krause, L., Herbst-Irmer, R., Sheldrick G.M. & Stalke D.,
 J. Appl. Cryst. 48 (2015) 3-10
;
_exptl_crystal_colour Colorless
_exptl_crystal_density_diffrn 1.393
_exptl_crystal_description Block
_exptl_crystal_F_000 552
_exptl_crystal_recrystallization_method 'Re-crystallisation from solvent: methano'
_exptl_crystal_size_max 0.180
_exptl_crystal_size_mid 0.160
_exptl_crystal_size_min 0.090
_refine_diff_density_max 0.269
_refine_diff_density_min -0.148
_refine_diff_density_rms 0.038
_refine_ls_extinction_method none
_refine_ls_goodness_of_fit_ref 1.035
_refine_ls_hydrogen_treatment mixed
_refine_ls_matrix_type full
_refine_ls_number_parameters 190
_refine_ls_number_reflns 3063
_refine_ls_number_restraints 0
_refine_ls_restrained_S_all 1.035
_refine_ls_R_factor_all 0.0850
_refine_ls_R_factor_gt 0.0361
_refine_ls_shift/su_max 0.001
_refine_ls_shift/su_mean 0.000
_refine_ls_structure_factor_coef Fsqd
_refine_ls_weighting_details 'w=1/[\s^2^(Fo^2^)+(0.0590P)^2^+0.0595P] where P=(Fo^2^+2Fc^2^)/3'
_refine_ls_weighting_scheme calc
_refine_ls_wR_factor_gt 0.1034
_refine_ls_wR_factor_ref 0.1124
_reflns_Friedel_coverage 0.000
_reflns_number_gt 2252
_reflns_number_total 3063
_reflns_threshold_expression 'I > 2\s(I)'
_cod_data_source_file d5ce00830a2.cif
_cod_data_source_block KB1716_0m_a
_cod_original_sg_symbol_H-M 'P 21/c'
_cod_database_code 7251393
_shelx_shelxl_version_number 2019/3
_shelx_space_group_comment
;
The symmetry employed for this shelxl refinement is uniquely defined
by the following loop, which should always be used as a source of
symmetry information in preference to the above space-group names.
They are only intended as comments.
;
_shelx_estimated_absorpt_t_min 0.978
_shelx_estimated_absorpt_t_max 0.989

loop_
_space_group_symop_operation_xyz
'x, y, z'
'-x, y+1/2, -z+1/2'
'-x, -y, -z'
'x, -y-1/2, z-1/2'

loop_
_atom_site_label
_atom_site_type_symbol
_atom_site_fract_x
_atom_site_fract_y
_atom_site_fract_z
_atom_site_U_iso_or_equiv
_atom_site_adp_type
_atom_site_occupancy
_atom_site_site_symmetry_order
_atom_site_calc_flag
_atom_site_refinement_flags_posn
_atom_site_refinement_flags_adp
_atom_site_refinement_flags_occupancy
_atom_site_disorder_assembly
_atom_site_disorder_group
C1 C 0.79921(8) 0.5453(2) 0.51074(12) 0.0384(3) Uani 1 1 d . . . . .
H1A H 0.831991 0.654525 0.487503 0.046 Uiso 1 1 calc R U . . .
H1B H 0.801100 0.592799 0.583271 0.046 Uiso 1 1 calc R U . . .
C2 C 0.71304(7) 0.5582(2) 0.43115(11) 0.0349(3) Uani 1 1 d . . . . .
H2A H 0.712739 0.532209 0.357273 0.042 Uiso 1 1 calc R U . . .
H2B H 0.692810 0.715693 0.433609 0.042 Uiso 1 1 calc R U . . .
C3 C 0.65596(7) 0.3838(2) 0.45308(11) 0.0339(3) Uani 1 1 d . . . . .
H3A H 0.661354 0.394663 0.529828 0.041 Uiso 1 1 calc R U . . .
H3B H 0.671459 0.226042 0.440313 0.041 Uiso 1 1 calc R U . . .
C4 C 0.56809(7) 0.4235(2) 0.38155(11) 0.0360(3) Uani 1 1 d . . . . .
H4A H 0.552137 0.581065 0.393847 0.043 Uiso 1 1 calc R U . . .
H4B H 0.562054 0.410407 0.304638 0.043 Uiso 1 1 calc R U . . .
C5 C 0.51357(7) 0.2460(2) 0.40739(12) 0.0400(3) Uani 1 1 d . . . . .
H5A H 0.525603 0.092254 0.384782 0.048 Uiso 1 1 calc R U . . .
H5B H 0.527879 0.241410 0.486640 0.048 Uiso 1 1 calc R U . . .
N1 N 0.83346(7) 0.3048(2) 0.51727(11) 0.0379(3) Uani 1 1 d . . . . .
H1N H 0.8179(14) 0.245(4) 0.441(2) 0.099(8) Uiso 1 1 d . . . . .
H2N H 0.8117(13) 0.218(4) 0.5659(18) 0.089(7) Uiso 1 1 d . . . . .
H3N H 0.8905(15) 0.323(4) 0.5583(18) 0.094(7) Uiso 1 1 d . . . . .
O1 O 0.40172(6) 0.4612(2) 0.28857(9) 0.0486(3) Uani 1 1 d . . . . .
H1O H 0.3450(12) 0.476(4) 0.2629(16) 0.077(6) Uiso 1 1 d . . . . .
O2 O 0.37679(6) 0.1582(2) 0.37859(11) 0.0611(3) Uani 1 1 d . . . . .
C6 C 0.42389(7) 0.2832(2) 0.35660(11) 0.0357(3) Uani 1 1 d . . . . .
C7 C 1.05338(7) 0.21050(19) 0.65479(10) 0.0274(2) Uani 1 1 d . . . . .
C8 C 1.01661(7) -0.0398(2) 0.63157(10) 0.0279(2) Uani 1 1 d . . . . .
O3 O 1.00349(5) 0.37498(15) 0.62803(8) 0.0389(2) Uani 1 1 d . . . . .
O4 O 1.12796(5) 0.23005(15) 0.69713(9) 0.0401(2) Uani 1 1 d . . . . .
O5 O 1.06988(5) -0.20884(15) 0.66386(9) 0.0409(3) Uani 1 1 d . . . . .
H5O H 1.0458(13) -0.361(4) 0.6538(17) 0.087(7) Uiso 1 1 d . . . . .
O6 O 0.94527(5) -0.06896(16) 0.58640(9) 0.0468(3) Uani 1 1 d . . . . .
O1W O 0.24698(6) 0.57669(18) 0.20959(9) 0.0400(2) Uani 1 1 d . . . . .
H1W H 0.2046(13) 0.472(4) 0.2085(17) 0.085(7) Uiso 1 1 d . . . . .
H2W H 0.2392(12) 0.693(4) 0.2525(17) 0.076(7) Uiso 1 1 d . . . . .
O2W O 0.77209(6) 0.04895(16) 0.66397(9) 0.0387(2) Uani 1 1 d . . . . .
H3W H 0.8097(14) -0.055(4) 0.7094(19) 0.086(7) Uiso 1 1 d . . . . .
H4W H 0.7281(12) -0.026(3) 0.6517(15) 0.060(5) Uiso 1 1 d . . . . .

loop_
_atom_site_aniso_label
_atom_site_aniso_U_11
_atom_site_aniso_U_22
_atom_site_aniso_U_33
_atom_site_aniso_U_23
_atom_site_aniso_U_13
_atom_site_aniso_U_12
C1 0.0258(5) 0.0326(6) 0.0517(7) -0.0015(6) 0.0075(5) -0.0032(5)
C2 0.0245(5) 0.0315(6) 0.0460(7) 0.0055(5) 0.0091(5) 0.0025(5)
C3 0.0209(5) 0.0365(6) 0.0408(6) 0.0054(5) 0.0065(4) 0.0016(5)
C4 0.0211(5) 0.0399(7) 0.0430(6) 0.0057(5) 0.0065(5) 0.0010(5)
C5 0.0237(5) 0.0416(7) 0.0497(7) 0.0076(6) 0.0069(5) -0.0017(5)
N1 0.0238(5) 0.0420(6) 0.0445(6) 0.0027(5) 0.0077(4) 0.0055(5)
O1 0.0244(4) 0.0543(6) 0.0625(7) 0.0168(5) 0.0096(4) 0.0038(4)
O2 0.0300(5) 0.0684(8) 0.0788(8) 0.0205(7) 0.0117(5) -0.0116(5)
C6 0.0244(5) 0.0396(7) 0.0397(6) -0.0028(5) 0.0073(5) -0.0037(5)
C7 0.0226(5) 0.0198(5) 0.0368(5) -0.0025(4) 0.0069(4) -0.0017(4)
C8 0.0222(5) 0.0202(5) 0.0386(6) 0.0012(4) 0.0073(4) -0.0011(4)
O3 0.0258(4) 0.0193(4) 0.0647(6) 0.0019(4) 0.0074(4) 0.0016(3)
O4 0.0217(4) 0.0256(4) 0.0637(6) -0.0096(4) 0.0038(4) -0.0025(3)
O5 0.0251(4) 0.0182(4) 0.0710(7) 0.0022(4) 0.0068(4) 0.0009(3)
O6 0.0225(4) 0.0266(4) 0.0784(7) -0.0007(5) 0.0023(4) -0.0040(4)
O1W 0.0273(4) 0.0367(5) 0.0559(6) 0.0002(5) 0.0145(4) -0.0015(4)
O2W 0.0261(4) 0.0318(5) 0.0512(6) 0.0087(4) 0.0053(4) 0.0004(4)

loop_
_atom_type_symbol
_atom_type_description
_atom_type_scat_dispersion_real
_atom_type_scat_dispersion_imag
_atom_type_scat_source
C C 0.0033 0.0016 'International Tables Vol C Tables 4.2.6.8 and 6.1.1.4'
H H 0.0000 0.0000 'International Tables Vol C Tables 4.2.6.8 and 6.1.1.4'
N N 0.0061 0.0033 'International Tables Vol C Tables 4.2.6.8 and 6.1.1.4'
O O 0.0106 0.0060 'International Tables Vol C Tables 4.2.6.8 and 6.1.1.4'

loop_
_geom_angle_atom_site_label_1
_geom_angle_atom_site_label_2
_geom_angle_atom_site_label_3
_geom_angle
_geom_angle_site_symmetry_1
_geom_angle_site_symmetry_3
_geom_angle_publ_flag
N1 C1 C2 112.14(11) . . ?
N1 C1 H1A 109.2 . . ?
C2 C1 H1A 109.2 . . ?
N1 C1 H1B 109.2 . . ?
C2 C1 H1B 109.2 . . ?
H1A C1 H1B 107.9 . . ?
C1 C2 C3 114.87(11) . . ?
C1 C2 H2A 108.5 . . ?
C3 C2 H2A 108.5 . . ?
C1 C2 H2B 108.5 . . ?
C3 C2 H2B 108.5 . . ?
H2A C2 H2B 107.5 . . ?
C2 C3 C4 113.36(11) . . ?
C2 C3 H3A 108.9 . . ?
C4 C3 H3A 108.9 . . ?
C2 C3 H3B 108.9 . . ?
C4 C3 H3B 108.9 . . ?
H3A C3 H3B 107.7 . . ?
C5 C4 C3 111.22(11) . . ?
C5 C4 H4A 109.4 . . ?
C3 C4 H4A 109.4 . . ?
C5 C4 H4B 109.4 . . ?
C3 C4 H4B 109.4 . . ?
H4A C4 H4B 108.0 . . ?
C6 C5 C4 117.87(11) . . ?
C6 C5 H5A 107.8 . . ?
C4 C5 H5A 107.8 . . ?
C6 C5 H5B 107.8 . . ?
C4 C5 H5B 107.8 . . ?
H5A C5 H5B 107.2 . . ?
C1 N1 H1N 107.2(13) . . ?
C1 N1 H2N 104.7(13) . . ?
H1N N1 H2N 115.9(18) . . ?
C1 N1 H3N 105.1(14) . . ?
H1N N1 H3N 117.0(18) . . ?
H2N N1 H3N 105.8(17) . . ?
C6 O1 H1O 109.6(12) . . ?
O2 C6 O1 123.25(12) . . ?
O2 C6 C5 121.78(13) . . ?
O1 C6 C5 114.97(11) . . ?
O4 C7 O3 126.39(11) . . ?
O4 C7 C8 118.43(10) . . ?
O3 C7 C8 115.18(10) . . ?
O6 C8 O5 124.78(11) . . ?
O6 C8 C7 121.26(10) . . ?
O5 C8 C7 113.95(10) . . ?
C8 O5 H5O 112.6(13) . . ?
H1W O1W H2W 99.8(16) . . ?
H3W O2W H4W 102.0(16) . . ?

loop_
_geom_bond_atom_site_label_1
_geom_bond_atom_site_label_2
_geom_bond_distance
_geom_bond_site_symmetry_2
_geom_bond_publ_flag
C1 N1 1.4870(17) . ?
C1 C2 1.5135(17) . ?
C1 H1A 0.9700 . ?
C1 H1B 0.9700 . ?
C2 C3 1.5153(17) . ?
C2 H2A 0.9700 . ?
C2 H2B 0.9700 . ?
C3 C4 1.5225(15) . ?
C3 H3A 0.9700 . ?
C3 H3B 0.9700 . ?
C4 C5 1.5166(18) . ?
C4 H4A 0.9700 . ?
C4 H4B 0.9700 . ?
C5 C6 1.5059(16) . ?
C5 H5A 0.9700 . ?
C5 H5B 0.9700 . ?
N1 H1N 0.99(3) . ?
N1 H2N 0.98(2) . ?
N1 H3N 0.97(2) . ?
O1 C6 1.3093(16) . ?
O1 H1O 0.94(2) . ?
O2 C6 1.2068(16) . ?
C7 O4 1.2450(13) . ?
C7 O3 1.2496(13) . ?
C7 C8 1.5503(16) . ?
C8 O6 1.2032(13) . ?
C8 O5 1.3086(13) . ?
O5 H5O 0.95(2) . ?
O1W H1W 0.96(2) . ?
O1W H2W 0.91(2) . ?
O2W H3W 0.93(2) . ?
O2W H4W 0.852(19) . ?

loop_
_geom_hbond_atom_site_label_D
_geom_hbond_atom_site_label_H
_geom_hbond_atom_site_label_A
_geom_hbond_distance_DH
_geom_hbond_distance_HA
_geom_hbond_distance_DA
_geom_hbond_angle_DHA
_geom_hbond_site_symmetry_A
_geom_hbond_publ_flag
N1 H1N O1W 0.99(3) 2.12(3) 3.0704(17) 161.6(19) 2_645 yes
O5 H5O O3 0.95(2) 1.66(2) 2.6111(13) 176(2) 1_545 yes
O1W H1W O4 0.96(2) 1.75(2) 2.7000(13) 175.3(19) 4_465 yes
O1W H2W O2W 0.91(2) 1.88(2) 2.7831(15) 175.0(18) 3_666 yes
O2W H3W O4 0.93(2) 1.80(2) 2.7241(13) 172(2) 2_746 yes
O2W H4W O2 0.852(19) 1.916(19) 2.7639(14) 173.3(17) 3_656 yes
N1 H2N O2W 0.98(2) 1.92(2) 2.9016(17) 178(2) . yes
N1 H3N O3 0.97(2) 1.91(2) 2.8729(14) 175(2) . yes
O1 H1O O1W 0.94(2) 1.73(2) 2.6505(13) 165.3(19) . yes
